data_4120820
loop_
_publ_author_name
'Ning Wang'
'Mei Wang'
'Ying Wang'
'Dehua Zheng'
'Hongxian Han'
'M\%arten S. G. Ahlquist'
'Licheng Sun'

_publ_section_title
;
 Catalytic Activation of H2 under Mild Conditions by an [FeFe]-Hydrogenase
 Model via an Active \m-Hydride Species
;
_journal_name_full 'Journal of the American Chemical Society'
_journal_page_first 13688
_journal_page_last 13691
_journal_paper_doi 10.1021/ja408376t
_journal_volume 135
_journal_year 2013
_chemical_formula_moiety 'C32 H12 B F24, C36 H37 Fe2 N O4 P2 S2'
_chemical_formula_sum 'C68 H49 B F24 Fe2 N O4 P2 S2'
_chemical_formula_weight 1648.65
_chemical_name_systematic
; 
 ? 
;
_space_group_IT_number 2
_symmetry_cell_setting triclinic
_symmetry_space_group_name_Hall '-P 1'
_symmetry_space_group_name_H-M 'P -1'
_atom_sites_solution_hydrogens geom
_atom_sites_solution_primary direct
_atom_sites_solution_secondary difmap
_audit_creation_method SHELXL-97
_cell_angle_alpha 109.505(2)
_cell_angle_beta 99.339(2)
_cell_angle_gamma 104.361(2)
_cell_formula_units_Z 2
_cell_length_a 14.3598(5)
_cell_length_b 14.7448(5)
_cell_length_c 19.1321(7)
_cell_measurement_reflns_used 3491
_cell_measurement_temperature 296(2)
_cell_measurement_theta_max 21.99
_cell_measurement_theta_min 2.25
_cell_volume 3563.4(2)
_computing_cell_refinement 'SAINT-Plus (Bruker, 2007)'
_computing_data_collection 'APEX2 (Bruker, 2007)'
_computing_data_reduction 'SAINT-Plus (Bruker, 2007)'
_computing_molecular_graphics 'SHELXL-97 (Sheldrick, 2008)'
_computing_publication_material 'SHELXL-97 (Sheldrick, 2008)'
_computing_structure_refinement 'SHELXL-97 (Sheldrick, 2008)'
_computing_structure_solution 'SHELXS-97 (Sheldrick, 2008)'
_diffrn_ambient_temperature 296(2)
_diffrn_measured_fraction_theta_full 0.997
_diffrn_measured_fraction_theta_max 0.997
_diffrn_measurement_device_type 'CCD area detector'
_diffrn_measurement_method 'phi and omega scans'
_diffrn_radiation_monochromator graphite
_diffrn_radiation_source 'fine-focus sealed tube'
_diffrn_radiation_type MoK\a
_diffrn_radiation_wavelength 0.71073
_diffrn_reflns_av_R_equivalents 0.0407
_diffrn_reflns_av_sigmaI/netI 0.0702
_diffrn_reflns_limit_h_max 17
_diffrn_reflns_limit_h_min -17
_diffrn_reflns_limit_k_max 17
_diffrn_reflns_limit_k_min -17
_diffrn_reflns_limit_l_max 19
_diffrn_reflns_limit_l_min -22
_diffrn_reflns_number 23616
_diffrn_reflns_theta_full 25.00
_diffrn_reflns_theta_max 25.00
_diffrn_reflns_theta_min 1.65
_exptl_absorpt_coefficient_mu 0.621
_exptl_absorpt_correction_T_max 0.969
_exptl_absorpt_correction_T_min 0.928
_exptl_absorpt_correction_type multi-scan
_exptl_absorpt_process_details '(SADABS; Bruker, 2007)'
_exptl_crystal_colour red
_exptl_crystal_density_diffrn 1.537
_exptl_crystal_description needle
_exptl_crystal_F_000 1662
_exptl_crystal_size_max 0.22
_exptl_crystal_size_mid 0.10
_exptl_crystal_size_min 0.05
_refine_diff_density_max 0.836
_refine_diff_density_min -0.549
_refine_diff_density_rms 0.077
_refine_ls_extinction_method none
_refine_ls_goodness_of_fit_ref 1.070
_refine_ls_hydrogen_treatment constr
_refine_ls_matrix_type full
_refine_ls_number_parameters 964
_refine_ls_number_reflns 12503
_refine_ls_number_restraints 126
_refine_ls_restrained_S_all 1.093
_refine_ls_R_factor_all 0.0916
_refine_ls_R_factor_gt 0.0579
_refine_ls_shift/su_max 0.006
_refine_ls_shift/su_mean 0.000
_refine_ls_structure_factor_coef Fsqd
_refine_ls_weighting_details 'calc w=1/[\s^2^(Fo^2^)+(0.0673P)^2^+1.1131P] where P=(Fo^2^+2Fc^2^)/3'
_refine_ls_weighting_scheme calc
_refine_ls_wR_factor_gt 0.1360
_refine_ls_wR_factor_ref 0.1500
_reflns_number_gt 8459
_reflns_number_total 12503
_reflns_threshold_expression >2sigma(I)
_cod_data_source_file ja408376t_si_002.cif
_cod_data_source_block ok
_cod_original_sg_symbol_H-M 'P -1 '
_cod_database_code 4120820

loop_
_symmetry_equiv_pos_as_xyz
'x, y, z'
'-x, -y, -z'

loop_
_atom_site_label
_atom_site_type_symbol
_atom_site_fract_x
_atom_site_fract_y
_atom_site_fract_z
_atom_site_U_iso_or_equiv
_atom_site_adp_type
_atom_site_occupancy
_atom_site_symmetry_multiplicity
_atom_site_calc_flag
_atom_site_refinement_flags
_atom_site_disorder_assembly
_atom_site_disorder_group
Fe1 Fe 0.58783(4) 0.97469(4) 0.21010(3) 0.02379(15) Uani 1 1 d . . .
Fe2 Fe 0.41273(4) 0.88261(5) 0.11577(3) 0.03181(17) Uani 1 1 d . . .
P2 P 0.66019(8) 1.13388(8) 0.29919(6) 0.0266(2) Uani 1 1 d . . .
S2 S 0.44291(8) 0.98503(8) 0.23931(6) 0.0321(3) Uani 1 1 d . . .
P1 P 0.73669(8) 0.94934(8) 0.21223(6) 0.0262(2) Uani 1 1 d . . .
S1 S 0.51134(8) 0.80406(8) 0.15783(6) 0.0312(3) Uani 1 1 d . . .
F22 F -0.53763(19) 0.4342(2) -0.08541(16) 0.0505(7) Uani 1 1 d . . .
F23 F -0.4975(2) 0.5897(2) -0.07213(17) 0.0567(8) Uani 1 1 d . . .
F24 F -0.5401(2) 0.4717(2) -0.18430(16) 0.0592(8) Uani 1 1 d . . .
N1 N 0.8548(2) 1.1498(3) 0.3095(2) 0.0326(8) Uani 1 1 d . . .
C31 C 0.6850(3) 1.1480(3) 0.3991(2) 0.0317(10) Uani 1 1 d . . .
O1 O 0.6077(2) 1.0571(2) 0.09137(18) 0.0437(8) Uani 1 1 d . . .
O4 O 0.3615(3) 1.0433(3) 0.0744(2) 0.0597(10) Uani 1 1 d . . .
C37 C -0.1293(3) 0.6603(3) -0.1941(2) 0.0250(9) Uani 1 1 d . . .
C50 C -0.3577(3) 0.4169(3) -0.3369(2) 0.0280(9) Uani 1 1 d . . .
H50A H -0.3750 0.3864 -0.3034 0.034 Uiso 1 1 calc R . .
C53 C -0.1076(3) 0.4728(3) -0.2430(2) 0.0268(9) Uani 1 1 d . . .
C61 C -0.2388(3) 0.5185(3) -0.1602(2) 0.0244(9) Uani 1 1 d . . .
C9 C 0.7839(3) 1.2001(3) 0.2939(3) 0.0325(10) Uani 1 1 d . . .
H9A H 0.7790 1.2012 0.2430 0.039 Uiso 1 1 calc R . .
H9B H 0.8072 1.2699 0.3311 0.039 Uiso 1 1 calc R . .
C45 C -0.2680(3) 0.4958(3) -0.3119(2) 0.0246(9) Uani 1 1 d . . .
C54 C -0.1214(3) 0.3780(3) -0.2387(2) 0.0275(9) Uani 1 1 d . . .
H54A H -0.1761 0.3505 -0.2232 0.033 Uiso 1 1 calc R . .
C13 C 0.7547(3) 0.8723(3) 0.1221(2) 0.0287(9) Uani 1 1 d . . .
C25 C 0.5894(3) 1.2192(3) 0.2929(2) 0.0322(10) Uani 1 1 d . . .
F7 F -0.2411(3) 0.6449(2) -0.46471(18) 0.0753(10) Uani 1 1 d . . .
C66 C -0.3368(3) 0.5180(3) -0.1612(2) 0.0294(10) Uani 1 1 d . . .
H66A H -0.3736 0.5269 -0.2017 0.035 Uiso 1 1 calc R . .
C55 C -0.0565(3) 0.3229(3) -0.2566(2) 0.0288(9) Uani 1 1 d . . .
C38 C -0.0364(3) 0.7061(3) -0.1397(2) 0.0314(10) Uani 1 1 d . . .
H38A H -0.0050 0.6652 -0.1243 0.038 Uiso 1 1 calc R . .
C8 C 0.8466(3) 1.0628(3) 0.2399(2) 0.0318(10) Uani 1 1 d . . .
H8A H 0.9062 1.0436 0.2478 0.038 Uiso 1 1 calc R . .
H8B H 0.8451 1.0846 0.1973 0.038 Uiso 1 1 calc R . .
C1 C 0.5939(3) 1.0204(3) 0.1353(2) 0.0310(10) Uani 1 1 d . . .
C30 C 0.5231(3) 1.2353(3) 0.3370(2) 0.0356(10) Uani 1 1 d . . .
H30A H 0.5170 1.2049 0.3723 0.043 Uiso 1 1 calc R . .
C46 C -0.2457(3) 0.5350(3) -0.3665(2) 0.0316(10) Uani 1 1 d . . .
H46A H -0.1852 0.5861 -0.3536 0.038 Uiso 1 1 calc R . .
C19 C 0.7678(3) 0.8879(3) 0.2769(2) 0.0298(10) Uani 1 1 d . . .
F14 F 0.1720(3) 0.4344(3) -0.3419(3) 0.0982(14) Uani 1 1 d . . .
F10 F -0.5778(2) 0.2739(3) -0.49885(18) 0.0872(12) Uani 1 1 d . . .
C41 C -0.1227(3) 0.8323(3) -0.1835(2) 0.0328(10) Uani 1 1 d . A .
C49 C -0.4231(3) 0.3810(3) -0.4098(2) 0.0319(10) Uani 1 1 d . . .
C42 C -0.1709(3) 0.7278(3) -0.2140(2) 0.0271(9) Uani 1 1 d . . .
H42A H -0.2333 0.7016 -0.2491 0.033 Uiso 1 1 calc R . .
C24 C 0.7288(3) 0.7825(3) 0.2520(3) 0.0374(11) Uani 1 1 d . . .
H24A H 0.6906 0.7436 0.2016 0.045 Uiso 1 1 calc R . .
C65 C -0.3815(3) 0.5048(3) -0.1044(2) 0.0320(10) Uani 1 1 d . . .
C7 C 0.4118(3) 0.9147(4) 0.2995(3) 0.0419(12) Uani 1 1 d . . .
H7A H 0.4639 0.9467 0.3476 0.050 Uiso 1 1 calc R . .
H7B H 0.3504 0.9224 0.3116 0.050 Uiso 1 1 calc R . .
C4 C 0.3787(3) 0.9794(4) 0.0897(3) 0.0398(11) Uani 1 1 d . . .
C39 C 0.0109(3) 0.8107(3) -0.1080(2) 0.0352(10) Uani 1 1 d . . .
C47 C -0.3099(3) 0.5009(3) -0.4391(2) 0.0353(10) Uani 1 1 d . . .
C36 C 0.6681(3) 1.0632(4) 0.4174(3) 0.0394(11) Uani 1 1 d . . .
H36A H 0.6408 0.9987 0.3782 0.047 Uiso 1 1 calc R . .
C40 C -0.0319(3) 0.8745(3) -0.1303(2) 0.0365(11) Uani 1 1 d . . .
H40A H 0.0003 0.9445 -0.1096 0.044 Uiso 1 1 calc R . .
B1 B -0.1868(3) 0.5364(4) -0.2272(3) 0.0267(10) Uani 1 1 d . . .
C62 C -0.1870(3) 0.5102(3) -0.0955(2) 0.0316(10) Uani 1 1 d . . .
H62A H -0.1212 0.5115 -0.0913 0.038 Uiso 1 1 calc R . .
C48 C -0.4001(3) 0.4255(3) -0.4606(2) 0.0353(10) Uani 1 1 d . . .
H48A H -0.4447 0.4049 -0.5083 0.042 Uiso 1 1 calc R . .
C56 C 0.0256(3) 0.3615(3) -0.2798(3) 0.0373(11) Uani 1 1 d . . .
H56A H 0.0699 0.3256 -0.2912 0.045 Uiso 1 1 calc R . .
C3 C 0.4191(3) 0.8152(4) 0.0186(3) 0.0437(12) Uani 1 1 d . . .
F18 F -0.0377(3) 0.2335(3) -0.1772(2) 0.1027(14) Uani 1 1 d . . .
F15 F 0.1067(4) 0.5382(4) -0.3597(3) 0.137(2) Uani 1 1 d . . .
C57 C 0.0398(3) 0.4531(3) -0.2855(3) 0.0400(11) Uani 1 1 d . . .
C58 C -0.0245(3) 0.5092(3) -0.2673(2) 0.0350(10) Uani 1 1 d . . .
H58A H -0.0119 0.5719 -0.2714 0.042 Uiso 1 1 calc R . .
C14 C 0.8434(3) 0.8476(4) 0.1245(3) 0.0407(11) Uani 1 1 d . . .
H14A H 0.8880 0.8650 0.1715 0.049 Uiso 1 1 calc R . .
C60 C -0.0732(3) 0.2236(4) -0.2485(3) 0.0422(12) Uani 1 1 d . . .
O3 O 0.4209(3) 0.7712(3) -0.0421(2) 0.0604(10) Uani 1 1 d . . .
C26 C 0.5975(3) 1.2645(3) 0.2401(3) 0.0428(12) Uani 1 1 d . . .
H26A H 0.6412 1.2537 0.2095 0.051 Uiso 1 1 calc R . .
F11 F -0.5697(2) 0.3098(3) -0.38124(19) 0.0943(13) Uani 1 1 d . . .
F16 F -0.0289(3) 0.1661(3) -0.2880(3) 0.128(2) Uani 1 1 d . . .
C2 C 0.2891(4) 0.8018(4) 0.1037(3) 0.0437(12) Uani 1 1 d . . .
C68 C -0.4881(3) 0.4996(4) -0.1112(3) 0.0385(11) Uani 1 1 d . . .
O2 O 0.2127(3) 0.7512(3) 0.0979(2) 0.0697(11) Uani 1 1 d . . .
C64 C -0.3278(3) 0.4963(4) -0.0414(2) 0.0407(11) Uani 1 1 d . . .
H64A H -0.3568 0.4884 -0.0028 0.049 Uiso 1 1 calc R . .
C18 C 0.6890(3) 0.8443(3) 0.0514(2) 0.0364(11) Uani 1 1 d . . .
H18A H 0.6299 0.8597 0.0490 0.044 Uiso 1 1 calc R . .
F8 F -0.3600(3) 0.5276(3) -0.5528(2) 0.1144(17) Uani 1 1 d . . .
F21 F -0.2195(3) 0.4177(3) 0.0489(2) 0.0931(12) Uani 1 1 d . . .
C23 C 0.7467(3) 0.7354(4) 0.3022(3) 0.0431(12) Uani 1 1 d . . .
H23A H 0.7212 0.6649 0.2852 0.052 Uiso 1 1 calc R . .
C20 C 0.8253(4) 0.9452(4) 0.3524(3) 0.0437(12) Uani 1 1 d . . .
H20A H 0.8522 1.0155 0.3696 0.052 Uiso 1 1 calc R . .
C63 C -0.2298(3) 0.4999(3) -0.0373(2) 0.0352(10) Uani 1 1 d . . .
C5 C 0.4804(4) 0.7736(4) 0.2392(3) 0.0520(14) Uani 1 1 d . . .
H5A H 0.4630 0.7005 0.2239 0.062 Uiso 1 1 calc R . .
H5B H 0.5403 0.8047 0.2817 0.062 Uiso 1 1 calc R . .
F9 F -0.2186(4) 0.5098(3) -0.5268(3) 0.1212(18) Uani 1 1 d . . .
C32 C 0.7251(4) 1.2441(4) 0.4585(3) 0.0456(12) Uani 1 1 d . . .
H32A H 0.7362 1.3017 0.4469 0.055 Uiso 1 1 calc R . .
C17 C 0.7107(4) 0.7936(4) -0.0160(3) 0.0432(12) Uani 1 1 d . . .
H17A H 0.6658 0.7748 -0.0633 0.052 Uiso 1 1 calc R . .
F12 F -0.5001(3) 0.2079(3) -0.4372(3) 0.1110(15) Uani 1 1 d . . .
C15 C 0.8640(4) 0.7975(4) 0.0568(3) 0.0462(12) Uani 1 1 d . . .
H15A H 0.9227 0.7814 0.0585 0.055 Uiso 1 1 calc R . .
F20 F -0.0868(3) 0.4843(5) 0.0290(2) 0.145(2) Uani 1 1 d . . .
C29 C 0.4654(4) 1.2962(4) 0.3292(3) 0.0463(12) Uani 1 1 d . . .
H29A H 0.4202 1.3056 0.3584 0.056 Uiso 1 1 calc R . .
C44 C -0.1694(4) 0.8993(4) -0.2101(4) 0.0518(13) Uani 1 1 d U . .
F3 F 0.1052(3) 0.8476(4) 0.0149(2) 0.1177(16) Uani 1 1 d U . .
F19 F -0.1589(4) 0.5741(3) 0.09545(19) 0.1124(15) Uani 1 1 d . . .
C52 C -0.5180(4) 0.2946(4) -0.4322(3) 0.0492(13) Uani 1 1 d . . .
F2 F 0.1748(3) 0.8124(4) -0.0703(2) 0.1325(19) Uani 1 1 d U . .
C67 C -0.1711(4) 0.4951(5) 0.0329(3) 0.0553(14) Uani 1 1 d . . .
C59 C 0.1277(5) 0.5001(5) -0.3094(4) 0.0704(19) Uani 1 1 d . . .
C51 C -0.2811(4) 0.5456(4) -0.4950(3) 0.0588(16) Uani 1 1 d . . .
C22 C 0.8021(4) 0.7928(4) 0.3768(3) 0.0512(13) Uani 1 1 d . . .
H22A H 0.8126 0.7613 0.4108 0.061 Uiso 1 1 calc R . .
C35 C 0.6915(4) 1.0734(5) 0.4934(3) 0.0565(14) Uani 1 1 d . . .
H35A H 0.6807 1.0161 0.5053 0.068 Uiso 1 1 calc R . .
C21 C 0.8425(4) 0.8974(4) 0.4020(3) 0.0557(14) Uani 1 1 d . . .
H21A H 0.8812 0.9356 0.4524 0.067 Uiso 1 1 calc R . .
C33 C 0.7485(4) 1.2549(5) 0.5344(3) 0.0571(15) Uani 1 1 d . . .
H33A H 0.7759 1.3193 0.5738 0.068 Uiso 1 1 calc R . .
C16 C 0.7981(4) 0.7709(4) -0.0135(3) 0.0453(12) Uani 1 1 d . . .
H16A H 0.8128 0.7379 -0.0590 0.054 Uiso 1 1 calc R . .
F1 F 0.1542(3) 0.9505(3) -0.0331(3) 0.141(2) Uani 1 1 d U . .
C43 C 0.1090(4) 0.8553(4) -0.0495(3) 0.0577(15) Uani 1 1 d U . .
C10 C 0.9582(3) 1.2219(4) 0.3401(3) 0.0511(13) Uani 1 1 d . . .
H10A H 0.9685 1.2625 0.3096 0.061 Uiso 1 1 calc R . .
H10B H 1.0046 1.1837 0.3353 0.061 Uiso 1 1 calc R . .
C34 C 0.7306(4) 1.1691(5) 0.5511(3) 0.0622(16) Uani 1 1 d . . .
H34A H 0.7453 1.1761 0.6022 0.075 Uiso 1 1 calc R . .
C28 C 0.4757(4) 1.3422(4) 0.2782(3) 0.0619(16) Uani 1 1 d . . .
H28A H 0.4388 1.3848 0.2739 0.074 Uiso 1 1 calc R . .
C27 C 0.5404(4) 1.3257(4) 0.2331(3) 0.0616(16) Uani 1 1 d . . .
H27A H 0.5458 1.3559 0.1976 0.074 Uiso 1 1 calc R . .
F17 F -0.1683(2) 0.1691(2) -0.26671(19) 0.0656(9) Uani 1 1 d . . .
F13 F 0.1933(3) 0.5774(4) -0.2519(3) 0.161(3) Uani 1 1 d . . .
C6 C 0.3991(4) 0.8050(4) 0.2680(3) 0.0618(15) Uani 1 1 d . . .
H6A H 0.3385 0.7710 0.2260 0.074 Uiso 1 1 calc R . .
H6B H 0.3887 0.7797 0.3078 0.074 Uiso 1 1 calc R . .
C11 C 0.9802(5) 1.2921(5) 0.4239(4) 0.096(2) Uani 1 1 d . . .
H11A H 0.9293 1.3245 0.4301 0.116 Uiso 1 1 calc R . .
H11B H 1.0441 1.3450 0.4389 0.116 Uiso 1 1 calc R . .
C12 C 0.9829(5) 1.2325(6) 0.4770(4) 0.099(2) Uani 1 1 d . . .
H12A H 0.9965 1.2784 0.5295 0.149 Uiso 1 1 calc R . .
H12B H 1.0343 1.2016 0.4718 0.149 Uiso 1 1 calc R . .
H12C H 0.9195 1.1806 0.4626 0.149 Uiso 1 1 calc R . .
F6A F -0.1035(7) 0.9760(8) -0.2139(7) 0.089(3) Uani 0.50 1 d PU A 1
F5A F -0.2287(9) 0.9315(9) -0.1711(6) 0.094(3) Uani 0.50 1 d PU A 1
F4 F -0.2284(7) 0.8509(6) -0.2851(6) 0.083(4) Uani 0.50 1 d P A 1
F5B F -0.1715(10) 0.8848(9) -0.2786(7) 0.098(3) Uani 0.50 1 d PU A 2
F6B F -0.2635(7) 0.8801(7) -0.2086(8) 0.090(3) Uani 0.50 1 d PU A 2
F4B F -0.1274(9) 0.9952(6) -0.1683(6) 0.100(3) Uani 0.50 1 d PU A 2

loop_
_atom_site_aniso_label
_atom_site_aniso_U_11
_atom_site_aniso_U_22
_atom_site_aniso_U_33
_atom_site_aniso_U_23
_atom_site_aniso_U_13
_atom_site_aniso_U_12
Fe1 0.0231(3) 0.0229(3) 0.0269(3) 0.0103(2) 0.0086(2) 0.0080(2)
Fe2 0.0275(3) 0.0313(4) 0.0345(3) 0.0125(3) 0.0041(3) 0.0092(3)
P2 0.0262(6) 0.0247(6) 0.0293(6) 0.0104(5) 0.0071(5) 0.0095(5)
S2 0.0274(6) 0.0295(6) 0.0396(6) 0.0110(5) 0.0142(5) 0.0094(5)
P1 0.0260(6) 0.0267(6) 0.0285(6) 0.0110(5) 0.0097(5) 0.0110(5)
S1 0.0286(6) 0.0239(6) 0.0412(6) 0.0133(5) 0.0085(5) 0.0083(5)
F22 0.0423(16) 0.0545(19) 0.0665(19) 0.0306(15) 0.0296(14) 0.0163(13)
F23 0.0530(18) 0.0440(18) 0.082(2) 0.0206(16) 0.0323(16) 0.0268(14)
F24 0.0352(16) 0.101(3) 0.0481(17) 0.0319(17) 0.0146(13) 0.0282(16)
N1 0.0209(18) 0.027(2) 0.042(2) 0.0088(17) 0.0030(16) 0.0039(15)
C31 0.027(2) 0.041(3) 0.030(2) 0.012(2) 0.0083(18) 0.019(2)
O1 0.049(2) 0.050(2) 0.0446(19) 0.0298(17) 0.0189(16) 0.0173(16)
O4 0.060(2) 0.062(3) 0.070(2) 0.039(2) 0.0099(19) 0.028(2)
C37 0.023(2) 0.030(2) 0.024(2) 0.0101(18) 0.0135(17) 0.0076(18)
C50 0.026(2) 0.031(2) 0.032(2) 0.0161(19) 0.0132(18) 0.0103(18)
C53 0.026(2) 0.031(2) 0.026(2) 0.0143(19) 0.0079(17) 0.0095(18)
C61 0.026(2) 0.023(2) 0.027(2) 0.0105(17) 0.0116(17) 0.0083(17)
C9 0.029(2) 0.022(2) 0.043(3) 0.010(2) 0.008(2) 0.0083(18)
C45 0.030(2) 0.025(2) 0.027(2) 0.0107(18) 0.0148(18) 0.0159(18)
C54 0.022(2) 0.033(2) 0.034(2) 0.0185(19) 0.0109(18) 0.0096(18)
C13 0.034(2) 0.026(2) 0.031(2) 0.0122(19) 0.0148(19) 0.0135(19)
C25 0.031(2) 0.025(2) 0.034(2) 0.0057(19) 0.0008(19) 0.0101(19)
F7 0.091(3) 0.059(2) 0.071(2) 0.0449(18) 0.0102(19) -0.0027(18)
C66 0.036(3) 0.031(3) 0.025(2) 0.0128(19) 0.0129(19) 0.014(2)
C55 0.025(2) 0.028(2) 0.035(2) 0.0149(19) 0.0081(18) 0.0076(18)
C38 0.028(2) 0.037(3) 0.034(2) 0.016(2) 0.0129(19) 0.012(2)
C8 0.023(2) 0.032(3) 0.041(3) 0.014(2) 0.0136(19) 0.0080(18)
C1 0.029(2) 0.029(2) 0.033(2) 0.009(2) 0.0097(19) 0.0101(19)
C30 0.036(3) 0.029(3) 0.035(2) 0.004(2) 0.002(2) 0.015(2)
C46 0.032(2) 0.029(2) 0.030(2) 0.0091(19) 0.0120(19) 0.0038(19)
C19 0.025(2) 0.036(3) 0.034(2) 0.016(2) 0.0087(18) 0.0147(19)
F14 0.104(3) 0.082(3) 0.197(4) 0.095(3) 0.124(3) 0.070(2)
F10 0.048(2) 0.119(3) 0.058(2) 0.041(2) -0.0138(16) -0.0245(18)
C41 0.033(3) 0.029(3) 0.037(2) 0.012(2) 0.014(2) 0.012(2)
C49 0.032(2) 0.032(3) 0.029(2) 0.0091(19) 0.0108(19) 0.0090(19)
C42 0.025(2) 0.029(2) 0.028(2) 0.0074(18) 0.0116(18) 0.0106(18)
C24 0.032(3) 0.037(3) 0.045(3) 0.017(2) 0.009(2) 0.014(2)
C65 0.038(3) 0.034(3) 0.029(2) 0.0115(19) 0.019(2) 0.015(2)
C7 0.038(3) 0.050(3) 0.045(3) 0.025(2) 0.022(2) 0.012(2)
C4 0.032(3) 0.044(3) 0.040(3) 0.015(2) 0.003(2) 0.012(2)
C39 0.031(2) 0.035(3) 0.033(2) 0.011(2) 0.0076(19) 0.003(2)
C47 0.047(3) 0.035(3) 0.026(2) 0.015(2) 0.013(2) 0.010(2)
C36 0.039(3) 0.049(3) 0.035(3) 0.019(2) 0.012(2) 0.017(2)
C40 0.038(3) 0.027(3) 0.036(2) 0.007(2) 0.011(2) 0.004(2)
B1 0.026(3) 0.030(3) 0.025(2) 0.010(2) 0.012(2) 0.010(2)
C62 0.023(2) 0.039(3) 0.031(2) 0.012(2) 0.0082(18) 0.0079(19)
C48 0.041(3) 0.036(3) 0.029(2) 0.012(2) 0.006(2) 0.015(2)
C56 0.034(3) 0.041(3) 0.049(3) 0.022(2) 0.021(2) 0.021(2)
C3 0.040(3) 0.041(3) 0.048(3) 0.018(3) 0.006(2) 0.013(2)
F18 0.099(3) 0.081(3) 0.121(3) 0.075(3) -0.025(2) 0.003(2)
F15 0.164(4) 0.154(4) 0.260(6) 0.175(5) 0.178(5) 0.122(4)
C57 0.041(3) 0.038(3) 0.059(3) 0.026(2) 0.035(2) 0.019(2)
C58 0.042(3) 0.031(3) 0.048(3) 0.024(2) 0.026(2) 0.016(2)
C14 0.042(3) 0.052(3) 0.037(3) 0.019(2) 0.016(2) 0.024(2)
C60 0.034(3) 0.035(3) 0.068(3) 0.027(3) 0.021(2) 0.015(2)
O3 0.082(3) 0.063(3) 0.035(2) 0.0117(19) 0.0141(19) 0.032(2)
C26 0.038(3) 0.039(3) 0.058(3) 0.026(2) 0.010(2) 0.016(2)
F11 0.052(2) 0.127(3) 0.070(2) 0.026(2) 0.0284(18) -0.019(2)
F16 0.156(4) 0.062(2) 0.258(6) 0.096(3) 0.160(4) 0.076(3)
C2 0.035(3) 0.045(3) 0.045(3) 0.017(2) 0.002(2) 0.009(2)
C68 0.046(3) 0.046(3) 0.036(3) 0.020(2) 0.024(2) 0.022(2)
O2 0.035(2) 0.073(3) 0.086(3) 0.033(2) 0.007(2) -0.0049(19)
C64 0.050(3) 0.053(3) 0.029(2) 0.021(2) 0.022(2) 0.019(2)
C18 0.034(3) 0.039(3) 0.036(2) 0.012(2) 0.006(2) 0.017(2)
F8 0.101(3) 0.132(4) 0.074(2) 0.073(2) -0.028(2) -0.035(3)
F21 0.107(3) 0.110(3) 0.079(2) 0.070(2) 0.009(2) 0.027(2)
C23 0.037(3) 0.040(3) 0.061(3) 0.028(3) 0.011(2) 0.017(2)
C20 0.051(3) 0.039(3) 0.039(3) 0.013(2) 0.007(2) 0.019(2)
C63 0.038(3) 0.046(3) 0.027(2) 0.016(2) 0.014(2) 0.015(2)
C5 0.053(3) 0.052(3) 0.080(4) 0.049(3) 0.031(3) 0.025(3)
F9 0.202(5) 0.128(4) 0.122(3) 0.090(3) 0.136(4) 0.086(4)
C32 0.049(3) 0.046(3) 0.037(3) 0.006(2) 0.004(2) 0.028(2)
C17 0.057(3) 0.039(3) 0.031(2) 0.010(2) 0.011(2) 0.019(2)
F12 0.068(3) 0.050(2) 0.179(4) 0.045(3) -0.009(3) -0.0150(19)
C15 0.049(3) 0.051(3) 0.049(3) 0.017(3) 0.023(3) 0.032(3)
F20 0.065(3) 0.355(8) 0.095(3) 0.150(4) 0.039(2) 0.107(4)
C29 0.037(3) 0.048(3) 0.043(3) 0.004(2) -0.002(2) 0.022(2)
C44 0.056(3) 0.044(3) 0.067(4) 0.028(3) 0.020(3) 0.025(3)
F3 0.063(2) 0.197(4) 0.061(2) 0.060(3) -0.0174(19) -0.002(3)
F19 0.162(4) 0.105(3) 0.040(2) 0.012(2) -0.025(2) 0.048(3)
C52 0.035(3) 0.060(4) 0.044(3) 0.022(3) 0.004(2) 0.003(2)
F2 0.036(2) 0.174(5) 0.118(3) -0.010(3) -0.019(2) 0.036(2)
C67 0.048(3) 0.089(5) 0.033(3) 0.031(3) 0.012(2) 0.020(3)
C59 0.063(4) 0.062(4) 0.126(6) 0.055(4) 0.066(4) 0.034(4)
C51 0.073(4) 0.055(4) 0.030(3) 0.019(3) 0.004(3) -0.009(3)
C22 0.056(3) 0.065(4) 0.060(3) 0.044(3) 0.020(3) 0.035(3)
C35 0.065(4) 0.077(4) 0.046(3) 0.037(3) 0.016(3) 0.033(3)
C21 0.072(4) 0.060(4) 0.038(3) 0.020(3) 0.001(3) 0.035(3)
C33 0.050(3) 0.074(4) 0.032(3) -0.001(3) 0.002(2) 0.032(3)
C16 0.061(3) 0.044(3) 0.040(3) 0.015(2) 0.026(3) 0.027(3)
F1 0.100(3) 0.085(3) 0.162(4) 0.057(3) -0.081(3) -0.037(2)
C43 0.039(3) 0.061(4) 0.054(3) 0.025(3) -0.010(3) -0.006(3)
C10 0.028(3) 0.043(3) 0.066(3) 0.011(3) 0.009(2) 0.002(2)
C34 0.064(4) 0.097(5) 0.034(3) 0.024(3) 0.013(3) 0.042(4)
C28 0.054(4) 0.052(4) 0.082(4) 0.026(3) -0.002(3) 0.034(3)
C27 0.064(4) 0.062(4) 0.080(4) 0.048(3) 0.015(3) 0.033(3)
F17 0.0379(17) 0.0477(19) 0.114(3) 0.0481(18) 0.0063(17) 0.0043(14)
F13 0.086(3) 0.144(5) 0.191(5) 0.027(4) 0.082(4) -0.042(3)
C6 0.072(4) 0.056(4) 0.072(4) 0.038(3) 0.034(3) 0.019(3)
C11 0.045(4) 0.071(5) 0.119(6) -0.003(4) -0.011(4) 0.005(3)
C12 0.089(6) 0.120(7) 0.060(4) 0.018(4) -0.019(4) 0.035(5)
F6A 0.069(5) 0.064(5) 0.152(7) 0.079(5) 0.010(5) 0.011(4)
F5A 0.110(7) 0.092(6) 0.109(6) 0.036(5) 0.047(5) 0.077(5)
F4 0.090(7) 0.038(5) 0.081(6) 0.019(4) -0.053(6) 0.007(4)
F5B 0.144(8) 0.091(7) 0.089(6) 0.050(5) 0.026(6) 0.075(5)
F6B 0.068(5) 0.062(5) 0.152(8) 0.049(5) 0.014(5) 0.040(4)
F4B 0.116(7) 0.025(4) 0.122(7) 0.008(5) -0.023(6) 0.027(4)

loop_
_atom_type_symbol
_atom_type_description
_atom_type_scat_dispersion_real
_atom_type_scat_dispersion_imag
_atom_type_scat_source
C C 0.0033 0.0016 'International Tables Vol C Tables 4.2.6.8 and 6.1.1.4'
H H 0.0000 0.0000 'International Tables Vol C Tables 4.2.6.8 and 6.1.1.4'
B B 0.0013 0.0007 'International Tables Vol C Tables 4.2.6.8 and 6.1.1.4'
N N 0.0061 0.0033 'International Tables Vol C Tables 4.2.6.8 and 6.1.1.4'
O O 0.0106 0.0060 'International Tables Vol C Tables 4.2.6.8 and 6.1.1.4'
F F 0.0171 0.0103 'International Tables Vol C Tables 4.2.6.8 and 6.1.1.4'
P P 0.1023 0.0942 'International Tables Vol C Tables 4.2.6.8 and 6.1.1.4'
S S 0.1246 0.1234 'International Tables Vol C Tables 4.2.6.8 and 6.1.1.4'
Fe Fe 0.3463 0.8444 'International Tables Vol C Tables 4.2.6.8 and 6.1.1.4'

loop_
_geom_angle_atom_site_label_1
_geom_angle_atom_site_label_2
_geom_angle_atom_site_label_3
_geom_angle
C1 Fe1 P2 90.49(14)
C1 Fe1 P1 92.37(14)
P2 Fe1 P1 91.72(4)
C1 Fe1 S1 109.45(14)
P2 Fe1 S1 159.96(5)
P1 Fe1 S1 89.47(4)
C1 Fe1 S2 105.47(14)
P2 Fe1 S2 86.88(4)
P1 Fe1 S2 162.10(5)
S1 Fe1 S2 85.89(4)
C1 Fe1 Fe2 76.13(13)
P2 Fe1 Fe2 132.14(4)
P1 Fe1 Fe2 133.81(4)
S1 Fe1 Fe2 54.97(3)
S2 Fe1 Fe2 54.67(3)
C2 Fe2 C4 98.5(2)
C2 Fe2 C3 95.4(2)
C4 Fe2 C3 91.9(2)
C2 Fe2 S2 98.07(16)
C4 Fe2 S2 87.98(15)
C3 Fe2 S2 166.42(15)
C2 Fe2 S1 102.76(15)
C4 Fe2 S1 158.62(15)
C3 Fe2 S1 88.29(15)
S2 Fe2 S1 86.94(4)
C2 Fe2 Fe1 143.25(15)
C4 Fe2 Fe1 105.00(14)
C3 Fe2 Fe1 111.42(15)
S2 Fe2 Fe1 55.72(3)
S1 Fe2 Fe1 55.53(3)
C31 P2 C25 105.06(19)
C31 P2 C9 102.0(2)
C25 P2 C9 103.36(19)
C31 P2 Fe1 116.48(15)
C25 P2 Fe1 113.60(14)
C9 P2 Fe1 114.75(14)
C7 S2 Fe2 112.56(16)
C7 S2 Fe1 110.64(16)
Fe2 S2 Fe1 69.62(4)
C13 P1 C19 103.66(19)
C13 P1 C8 98.29(19)
C19 P1 C8 105.08(19)
C13 P1 Fe1 118.04(14)
C19 P1 Fe1 112.90(13)
C8 P1 Fe1 116.86(14)
C5 S1 Fe2 112.62(16)
C5 S1 Fe1 104.19(18)
Fe2 S1 Fe1 69.50(4)
C9 N1 C8 110.9(3)
C9 N1 C10 111.1(3)
C8 N1 C10 110.4(3)
C36 C31 C32 118.8(4)
C36 C31 P2 120.4(3)
C32 C31 P2 120.7(4)
C38 C37 C42 114.9(4)
C38 C37 B1 121.3(4)
C42 C37 B1 123.7(4)
C45 C50 C49 123.2(4)
C45 C50 H50A 118.4
C49 C50 H50A 118.4
C54 C53 C58 115.7(4)
C54 C53 B1 123.5(3)
C58 C53 B1 120.6(4)
C62 C61 C66 114.9(3)
C62 C61 B1 122.8(4)
C66 C61 B1 122.1(3)
N1 C9 P2 110.8(3)
N1 C9 H9A 109.5
P2 C9 H9A 109.5
N1 C9 H9B 109.5
P2 C9 H9B 109.5
H9A C9 H9B 108.1
C50 C45 C46 114.9(4)
C50 C45 B1 124.2(3)
C46 C45 B1 120.7(4)
C55 C54 C53 122.5(4)
C55 C54 H54A 118.7
C53 C54 H54A 118.7
C18 C13 C14 118.8(4)
C18 C13 P1 122.7(3)
C14 C13 P1 118.2(3)
C30 C25 C26 119.1(4)
C30 C25 P2 121.0(3)
C26 C25 P2 119.8(3)
C65 C66 C61 123.0(4)
C65 C66 H66A 118.5
C61 C66 H66A 118.5
C56 C55 C54 120.3(4)
C56 C55 C60 119.5(4)
C54 C55 C60 120.1(4)
C39 C38 C37 122.3(4)
C39 C38 H38A 118.8
C37 C38 H38A 118.8
N1 C8 P1 115.4(3)
N1 C8 H8A 108.4
P1 C8 H8A 108.4
N1 C8 H8B 108.4
P1 C8 H8B 108.4
H8A C8 H8B 107.5
O1 C1 Fe1 172.8(4)
C25 C30 C29 120.8(4)
C25 C30 H30A 119.6
C29 C30 H30A 119.6
C47 C46 C45 122.7(4)
C47 C46 H46A 118.6
C45 C46 H46A 118.6
C20 C19 C24 119.2(4)
C20 C19 P1 120.9(3)
C24 C19 P1 119.8(3)
C40 C41 C42 120.7(4)
C40 C41 C44 119.4(4)
C42 C41 C44 119.9(4)
C48 C49 C50 119.8(4)
C48 C49 C52 120.6(4)
C50 C49 C52 119.7(4)
C41 C42 C37 122.8(4)
C41 C42 H42A 118.6
C37 C42 H42A 118.6
C23 C24 C19 120.4(4)
C23 C24 H24A 119.8
C19 C24 H24A 119.8
C64 C65 C66 120.3(4)
C64 C65 C68 119.5(4)
C66 C65 C68 120.2(4)
C6 C7 S2 117.4(3)
C6 C7 H7A 108.0
S2 C7 H7A 108.0
C6 C7 H7B 108.0
S2 C7 H7B 108.0
H7A C7 H7B 107.2
O4 C4 Fe2 177.0(4)
C40 C39 C38 120.9(4)
C40 C39 C43 119.2(4)
C38 C39 C43 119.9(4)
C48 C47 C46 120.6(4)
C48 C47 C51 119.3(4)
C46 C47 C51 120.1(4)
C31 C36 C35 120.7(5)
C31 C36 H36A 119.6
C35 C36 H36A 119.6
C41 C40 C39 118.3(4)
C41 C40 H40A 120.8
C39 C40 H40A 120.8
C61 B1 C53 111.4(3)
C61 B1 C37 105.2(3)
C53 B1 C37 111.1(3)
C61 B1 C45 113.3(3)
C53 B1 C45 105.0(3)
C37 B1 C45 111.0(3)
C63 C62 C61 122.6(4)
C63 C62 H62A 118.7
C61 C62 H62A 118.7
C47 C48 C49 118.6(4)
C47 C48 H48A 120.7
C49 C48 H48A 120.7
C57 C56 C55 118.2(4)
C57 C56 H56A 120.9
C55 C56 H56A 120.9
O3 C3 Fe2 178.1(5)
C56 C57 C58 121.9(4)
C56 C57 C59 121.2(4)
C58 C57 C59 116.9(4)
C57 C58 C53 121.3(4)
C57 C58 H58A 119.4
C53 C58 H58A 119.4
C15 C14 C13 119.9(4)
C15 C14 H14A 120.1
C13 C14 H14A 120.1
F16 C60 F18 103.4(5)
F16 C60 F17 107.5(4)
F18 C60 F17 104.1(4)
F16 C60 C55 113.8(4)
F18 C60 C55 113.0(4)
F17 C60 C55 114.0(4)
C27 C26 C25 119.7(5)
C27 C26 H26A 120.1
C25 C26 H26A 120.1
O2 C2 Fe2 178.3(4)
F22 C68 F23 106.1(3)
F22 C68 F24 106.1(4)
F23 C68 F24 105.2(4)
F22 C68 C65 113.7(4)
F23 C68 C65 112.5(4)
F24 C68 C65 112.5(3)
C65 C64 C63 118.2(4)
C65 C64 H64A 120.9
C63 C64 H64A 120.9
C13 C18 C17 120.5(4)
C13 C18 H18A 119.7
C17 C18 H18A 119.7
C22 C23 C24 119.8(5)
C22 C23 H23A 120.1
C24 C23 H23A 120.1
C21 C20 C19 119.9(5)
C21 C20 H20A 120.1
C19 C20 H20A 120.1
C64 C63 C62 120.9(4)
C64 C63 C67 117.7(4)
C62 C63 C67 121.4(4)
C6 C5 S1 117.6(4)
C6 C5 H5A 107.9
S1 C5 H5A 107.9
C6 C5 H5B 107.9
S1 C5 H5B 107.9
H5A C5 H5B 107.2
C33 C32 C31 120.8(5)
C33 C32 H32A 119.6
C31 C32 H32A 119.6
C16 C17 C18 120.5(4)
C16 C17 H17A 119.8
C18 C17 H17A 119.8
C14 C15 C16 120.6(4)
C14 C15 H15A 119.7
C16 C15 H15A 119.7
C28 C29 C30 119.6(5)
C28 C29 H29A 120.2
C30 C29 H29A 120.2
F5B C44 F4B 108.8(9)
F5B C44 F5A 128.7(8)
F4B C44 F5A 71.1(8)
F5B C44 F6A 69.5(8)
F4B C44 F6A 43.7(6)
F5A C44 F6A 110.3(8)
F5B C44 F6B 104.8(9)
F4B C44 F6B 105.0(8)
F5A C44 F6B 36.5(5)
F6A C44 F6B 133.6(7)
F5B C44 F4 35.4(7)
F4B C44 F4 130.0(7)
F5A C44 F4 103.9(8)
F6A C44 F4 101.6(8)
F6B C44 F4 71.9(7)
F5B C44 C41 111.9(6)
F4B C44 C41 114.0(6)
F5A C44 C41 114.1(7)
F6A C44 C41 112.9(6)
F6B C44 C41 111.7(6)
F4 C44 C41 113.0(6)
F10 C52 F11 107.1(4)
F10 C52 F12 105.7(5)
F11 C52 F12 104.7(4)
F10 C52 C49 114.3(4)
F11 C52 C49 112.7(4)
F12 C52 C49 111.6(4)
F20 C67 F19 109.1(5)
F20 C67 F21 105.3(5)
F19 C67 F21 102.2(4)
F20 C67 C63 115.0(4)
F19 C67 C63 112.0(5)
F21 C67 C63 112.3(4)
F15 C59 F13 103.2(6)
F15 C59 F14 104.3(5)
F13 C59 F14 109.2(6)
F15 C59 C57 114.6(5)
F13 C59 C57 111.7(5)
F14 C59 C57 113.1(5)
F9 C51 F7 106.8(5)
F9 C51 F8 106.5(5)
F7 C51 F8 104.1(5)
F9 C51 C47 112.1(5)
F7 C51 C47 113.9(4)
F8 C51 C47 112.7(5)
C23 C22 C21 120.4(4)
C23 C22 H22A 119.8
C21 C22 H22A 119.8
C34 C35 C36 119.4(5)
C34 C35 H35A 120.3
C36 C35 H35A 120.3
C20 C21 C22 120.3(5)
C20 C21 H21A 119.9
C22 C21 H21A 119.9
C34 C33 C32 119.2(5)
C34 C33 H33A 120.4
C32 C33 H33A 120.4
C17 C16 C15 119.7(4)
C17 C16 H16A 120.2
C15 C16 H16A 120.2
F3 C43 F1 106.1(5)
F3 C43 F2 103.9(5)
F1 C43 F2 103.0(5)
F3 C43 C39 114.0(4)
F1 C43 C39 114.9(5)
F2 C43 C39 113.7(5)
N1 C10 C11 112.4(4)
N1 C10 H10A 109.1
C11 C10 H10A 109.1
N1 C10 H10B 109.1
C11 C10 H10B 109.1
H10A C10 H10B 107.9
C35 C34 C33 121.1(5)
C35 C34 H34A 119.5
C33 C34 H34A 119.5
C29 C28 C27 120.2(5)
C29 C28 H28A 119.9
C27 C28 H28A 119.9
C28 C27 C26 120.5(5)
C28 C27 H27A 119.7
C26 C27 H27A 119.7
C7 C6 C5 117.9(4)
C7 C6 H6A 107.8
C5 C6 H6A 107.8
C7 C6 H6B 107.8
C5 C6 H6B 107.8
H6A C6 H6B 107.2
C10 C11 C12 111.1(6)
C10 C11 H11A 109.4
C12 C11 H11A 109.4
C10 C11 H11B 109.4
C12 C11 H11B 109.4
H11A C11 H11B 108.0
C11 C12 H12A 109.5
C11 C12 H12B 109.5
H12A C12 H12B 109.5
C11 C12 H12C 109.5
H12A C12 H12C 109.5
H12B C12 H12C 109.5

loop_
_geom_bond_atom_site_label_1
_geom_bond_atom_site_label_2
_geom_bond_distance
Fe1 C1 1.779(4)
Fe1 P2 2.2446(12)
Fe1 P1 2.2559(12)
Fe1 S1 2.2647(12)
Fe1 S2 2.2681(11)
Fe1 Fe2 2.5730(8)
Fe2 C2 1.805(5)
Fe2 C4 1.808(5)
Fe2 C3 1.822(5)
Fe2 S2 2.2393(12)
Fe2 S1 2.2495(12)
P2 C31 1.817(4)
P2 C25 1.823(4)
P2 C9 1.839(4)
S2 C7 1.827(4)
P1 C13 1.820(4)
P1 C19 1.822(4)
P1 C8 1.844(4)
S1 C5 1.847(5)
F22 C68 1.330(5)
F23 C68 1.342(5)
F24 C68 1.345(5)
N1 C9 1.449(5)
N1 C8 1.471(5)
N1 C10 1.482(5)
C31 C36 1.383(6)
C31 C32 1.392(6)
O1 C1 1.159(5)
O4 C4 1.144(5)
C37 C38 1.397(5)
C37 C42 1.403(5)
C37 B1 1.652(6)
C50 C45 1.388(5)
C50 C49 1.393(6)
C50 H50A 0.9300
C53 C54 1.395(5)
C53 C58 1.400(5)
C53 B1 1.648(6)
C61 C62 1.395(5)
C61 C66 1.403(5)
C61 B1 1.645(6)
C9 H9A 0.9700
C9 H9B 0.9700
C45 C46 1.395(5)
C45 B1 1.655(6)
C54 C55 1.393(5)
C54 H54A 0.9300
C13 C18 1.383(6)
C13 C14 1.406(6)
C25 C30 1.383(6)
C25 C26 1.390(6)
F7 C51 1.311(6)
C66 C65 1.391(5)
C66 H66A 0.9300
C55 C56 1.385(6)
C55 C60 1.488(6)
C38 C39 1.388(6)
C38 H38A 0.9300
C8 H8A 0.9700
C8 H8B 0.9700
C30 C29 1.391(6)
C30 H30A 0.9300
C46 C47 1.385(6)
C46 H46A 0.9300
C19 C20 1.392(6)
C19 C24 1.394(6)
F14 C59 1.327(6)
F10 C52 1.307(5)
C41 C40 1.365(6)
C41 C42 1.389(6)
C41 C44 1.497(6)
C49 C48 1.380(6)
C49 C52 1.499(6)
C42 H42A 0.9300
C24 C23 1.387(6)
C24 H24A 0.9300
C65 C64 1.382(6)
C65 C68 1.495(6)
C7 C6 1.477(7)
C7 H7A 0.9700
C7 H7B 0.9700
C39 C40 1.385(6)
C39 C43 1.485(6)
C47 C48 1.375(6)
C47 C51 1.493(6)
C36 C35 1.386(6)
C36 H36A 0.9300
C40 H40A 0.9300
C62 C63 1.390(5)
C62 H62A 0.9300
C48 H48A 0.9300
C56 C57 1.359(6)
C56 H56A 0.9300
C3 O3 1.132(5)
F18 C60 1.321(6)
F15 C59 1.297(7)
C57 C58 1.397(6)
C57 C59 1.498(7)
C58 H58A 0.9300
C14 C15 1.380(6)
C14 H14A 0.9300
C60 F16 1.301(5)
C60 F17 1.321(5)
C26 C27 1.385(6)
C26 H26A 0.9300
F11 C52 1.314(6)
C2 O2 1.127(5)
C64 C63 1.383(6)
C64 H64A 0.9300
C18 C17 1.386(6)
C18 H18A 0.9300
F8 C51 1.350(6)
F21 C67 1.337(6)
C23 C22 1.370(7)
C23 H23A 0.9300
C20 C21 1.383(6)
C20 H20A 0.9300
C63 C67 1.498(6)
C5 C6 1.480(7)
C5 H5A 0.9700
C5 H5B 0.9700
F9 C51 1.285(7)
C32 C33 1.381(7)
C32 H32A 0.9300
C17 C16 1.374(6)
C17 H17A 0.9300
F12 C52 1.341(6)
C15 C16 1.382(6)
C15 H15A 0.9300
F20 C67 1.271(6)
C29 C28 1.369(7)
C29 H29A 0.9300
C44 F5B 1.249(12)
C44 F4B 1.291(9)
C44 F5A 1.296(11)
C44 F6A 1.314(10)
C44 F6B 1.318(11)
C44 F4 1.380(11)
F3 C43 1.282(6)
F19 C67 1.312(6)
F2 C43 1.305(7)
C59 F13 1.300(8)
C22 C21 1.384(7)
C22 H22A 0.9300
C35 C34 1.375(8)
C35 H35A 0.9300
C21 H21A 0.9300
C33 C34 1.379(8)
C33 H33A 0.9300
C16 H16A 0.9300
F1 C43 1.296(6)
C10 C11 1.519(8)
C10 H10A 0.9700
C10 H10B 0.9700
C34 H34A 0.9300
C28 C27 1.379(8)
C28 H28A 0.9300
C27 H27A 0.9300
C6 H6A 0.9700
C6 H6B 0.9700
C11 C12 1.551(10)
C11 H11A 0.9700
C11 H11B 0.9700
C12 H12A 0.9600
C12 H12B 0.9600
C12 H12C 0.9600
